data_4301989
loop_
_publ_author_name
'Dibyendu Bhattacharya'
'Malaichamy Sathiyendiran'
'Tzuoo-Tsair Luo'
'Che-Hao Chang'
'Yu-Hsiang Cheng'
'Ching-Yao Lin'
'Gene-Hsiang Lee'
'Shie-Ming Peng'
'Kuang-Lieh Lu'

_publ_section_title
;
Ground and Excited Electronic States of Quininone-Containing Re(I)-Based
Rectangles: a Comprehensive Study of Their Preparation, Electrochemistry,
and Photophysics
;
_journal_name_full 'Inorganic Chemistry'
_journal_page_first 3731
_journal_page_last 3742
_journal_paper_doi 10.1021/ic8024099
_journal_volume 48
_journal_year 2009
_chemical_formula_sum 'C36 H20 N2 O10 Re2'
_chemical_formula_weight 1012.94
_chemical_name_systematic
; 
 ? 
;
_space_group_IT_number 2
_symmetry_cell_setting triclinic
_symmetry_space_group_name_Hall '-P 1'
_symmetry_space_group_name_H-M 'P -1'
_atom_sites_solution_hydrogens geom
_atom_sites_solution_primary direct
_atom_sites_solution_secondary difmap
_audit_creation_method SHELXL-97
_cell_angle_alpha 68.481(5)
_cell_angle_beta 66.733(5)
_cell_angle_gamma 84.293(4)
_cell_formula_units_Z 2
_cell_length_a 11.3202(9)
_cell_length_b 12.5523(10)
_cell_length_c 14.0976(11)
_cell_measurement_reflns_used all
_cell_measurement_temperature 150(2)
_cell_measurement_theta_max 25.00
_cell_measurement_theta_min 1.68
_cell_volume 1709.6(3)
_computing_cell_refinement DENZO-SMN
_computing_data_collection 'NONIUS COLLECT'
_computing_data_reduction DENZO-SMN
_computing_molecular_graphics SHELXTL
_computing_publication_material SHELXTL
_computing_structure_refinement 'SHELXL-97 (Sheldrick, 1997)'
_computing_structure_solution 'SHELXS-97 (Sheldrick, 1990)'
_diffrn_ambient_temperature 150(2)
_diffrn_measured_fraction_theta_full 0.997
_diffrn_measured_fraction_theta_max 0.997
_diffrn_measurement_device_type 'NONIUS KappaCCD'
_diffrn_measurement_method '\w scans'
_diffrn_radiation_monochromator graphite
_diffrn_radiation_source 'fine-focus sealed tube'
_diffrn_radiation_type MoK\a
_diffrn_radiation_wavelength 0.71073
_diffrn_reflns_av_R_equivalents 0.0841
_diffrn_reflns_av_sigmaI/netI 0.0762
_diffrn_reflns_limit_h_max 13
_diffrn_reflns_limit_h_min -12
_diffrn_reflns_limit_k_max 14
_diffrn_reflns_limit_k_min -14
_diffrn_reflns_limit_l_max 16
_diffrn_reflns_limit_l_min -13
_diffrn_reflns_number 18587
_diffrn_reflns_theta_full 25.00
_diffrn_reflns_theta_max 25.00
_diffrn_reflns_theta_min 1.68
_exptl_absorpt_coefficient_mu 7.135
_exptl_absorpt_correction_T_max 0.709
_exptl_absorpt_correction_T_min 0.361
_exptl_absorpt_correction_type multi-scan
_exptl_crystal_colour dark-brown
_exptl_crystal_density_diffrn 1.968
_exptl_crystal_density_method 'not measured'
_exptl_crystal_description block
_exptl_crystal_F_000 960
_exptl_crystal_size_max 0.20
_exptl_crystal_size_mid 0.10
_exptl_crystal_size_min 0.10
_refine_diff_density_max 4.095
_refine_diff_density_min -1.772
_refine_diff_density_rms 0.430
_refine_ls_extinction_method none
_refine_ls_goodness_of_fit_ref 1.015
_refine_ls_hydrogen_treatment constr
_refine_ls_matrix_type full
_refine_ls_number_parameters 427
_refine_ls_number_reflns 6004
_refine_ls_number_restraints 16
_refine_ls_restrained_S_all 1.016
_refine_ls_R_factor_all 0.1275
_refine_ls_R_factor_gt 0.0837
_refine_ls_shift/su_max 0.006
_refine_ls_shift/su_mean 0.001
_refine_ls_structure_factor_coef Fsqd
_refine_ls_weighting_details 'calc w=1/[\s^2^(Fo^2^)+(0.1701P)^2^+13.6833P] where P=(Fo^2^+2Fc^2^)/3'
_refine_ls_weighting_scheme calc
_refine_ls_wR_factor_gt 0.2284
_refine_ls_wR_factor_ref 0.2745
_reflns_number_gt 3805
_reflns_number_total 6004
_reflns_threshold_expression >2sigma(I)
_cod_data_source_file ic8024099_si_002_2.cif
_cod_data_source_block ic10057
_cod_depositor_comments
;
The following automatic conversions were performed:
'_symmetry_cell_setting' value 'Triclinic' changed to 'triclinic'
according to '/home/saulius/struct/CIF-dictionaries/cif_core.dic'
dictionary named 'cif_core.dic' version 2.4.1 from 2010-06-29.

Automatic conversion script
Id: cif_fix_enum 1527 2010-12-29 10:47:43Z saulius 
;
_cod_original_cell_volume 1709.6(2)
_cod_database_code 4301989

loop_
_symmetry_equiv_pos_as_xyz
'x, y, z'
'-x, -y, -z'

loop_
_atom_site_label
_atom_site_type_symbol
_atom_site_fract_x
_atom_site_fract_y
_atom_site_fract_z
_atom_site_U_iso_or_equiv
_atom_site_adp_type
_atom_site_occupancy
_atom_site_symmetry_multiplicity
_atom_site_calc_flag
_atom_site_refinement_flags
_atom_site_disorder_assembly
_atom_site_disorder_group
Re1 Re -0.16579(8) 1.58739(7) -0.14937(6) 0.0633(3) Uani 1 1 d . . .
Re2 Re 0.39302(7) 1.27075(6) -0.56919(6) 0.0610(3) Uani 1 1 d . . .
O1 O -0.4534(15) 1.6348(15) -0.0762(13) 0.092(5) Uani 1 1 d . . .
O2 O -0.1808(19) 1.6879(16) 0.0221(15) 0.107(6) Uani 1 1 d . . .
O3 O -0.1031(17) 1.8323(13) -0.3129(13) 0.089(5) Uani 1 1 d . . .
O4 O 0.4987(17) 1.4779(15) -0.7886(12) 0.097(5) Uani 1 1 d . . .
O5 O 0.6721(14) 1.2124(14) -0.6091(12) 0.082(4) Uani 1 1 d . . .
O6 O 0.3860(16) 1.1243(15) -0.7011(13) 0.089(5) Uani 1 1 d . . .
O7 O 0.0312(12) 1.5511(11) -0.1952(10) 0.060(3) Uani 1 1 d . . .
O8 O -0.1566(12) 1.5029(11) -0.2544(10) 0.057(3) Uani 1 1 d . . .
N1 N 0.1901(15) 0.5920(12) 0.0329(12) 0.059(4) Uani 1 1 d . . .
N2 N 0.3207(15) 1.1291(13) -0.4102(13) 0.060(4) Uani 1 1 d . . .
C1 C -0.346(2) 1.6151(18) -0.1054(18) 0.075(6) Uani 1 1 d . . .
C2 C -0.174(2) 1.6507(17) -0.0446(19) 0.075(6) Uani 1 1 d . . .
C3 C -0.124(2) 1.7403(16) -0.2578(16) 0.077(7) Uani 1 1 d . . .
C4 C 0.463(2) 1.397(2) -0.7116(16) 0.080(6) Uani 1 1 d . . .
C5 C 0.5745(16) 1.2362(18) -0.5988(16) 0.060(5) Uani 1 1 d . . .
C6 C 0.3898(19) 1.1811(17) -0.6508(15) 0.063(5) Uani 1 1 d . . .
C7 C 0.1012(18) 1.5012(14) -0.2603(14) 0.054(4) Uani 1 1 d . . .
C8 C 0.2358(19) 1.4974(18) -0.2758(16) 0.069(5) Uani 1 1 d . . .
H8A H 0.2615 1.5275 -0.2337 0.082 Uiso 1 1 calc R . .
O9 O 0.3859(12) 1.3609(11) -0.4696(11) 0.064(3) Uani 1 1 d . . .
C9 C 0.326(2) 1.4543(19) -0.345(2) 0.080(6) Uani 1 1 d . . .
H9A H 0.4130 1.4584 -0.3535 0.096 Uiso 1 1 calc R . .
O10 O 0.1950(11) 1.3009(11) -0.5206(10) 0.059(3) Uani 1 1 d . . .
C10 C 0.294(2) 1.4018(16) -0.4080(15) 0.061(5) Uani 1 1 d . . .
C11 C 0.1595(18) 1.3993(14) -0.3941(13) 0.054(4) Uani 1 1 d . . .
C12 C 0.0616(17) 1.4528(15) -0.3214(14) 0.055(4) Uani 1 1 d . . .
C13 C -0.0679(18) 1.4533(15) -0.3104(14) 0.054(4) Uani 1 1 d . . .
C14 C -0.1068(17) 1.3888(14) -0.3646(14) 0.053(4) Uani 1 1 d . . .
C15 C -0.236(2) 1.3800(18) -0.3469(18) 0.077(6) Uani 1 1 d . . .
H15A H -0.2983 1.4141 -0.2997 0.093 Uiso 1 1 calc R . .
C16 C -0.273(2) 1.3227(18) -0.397(2) 0.080(6) Uani 1 1 d . . .
H16A H -0.3602 1.3216 -0.3883 0.096 Uiso 1 1 calc R . .
C17 C -0.182(2) 1.265(2) -0.461(2) 0.090(7) Uani 1 1 d . . .
H17A H -0.2077 1.2215 -0.4934 0.108 Uiso 1 1 calc R . .
C18 C -0.060(2) 1.2737(18) -0.4741(18) 0.073(6) Uani 1 1 d . . .
H18A H 0.0015 1.2351 -0.5172 0.087 Uiso 1 1 calc R . .
C19 C -0.0159(18) 1.3351(16) -0.4292(13) 0.057(4) Uani 1 1 d . . .
C20 C 0.1202(19) 1.3462(15) -0.4504(15) 0.060(5) Uani 1 1 d . . .
C21 C 0.138(2) 0.6186(18) -0.0439(18) 0.080(6) Uani 1 1 d . . .
H21A H 0.0857 0.5617 -0.0410 0.096 Uiso 1 1 calc R . .
C22 C 0.158(2) 0.7267(19) -0.1274(17) 0.077(6) Uani 1 1 d . . .
H22A H 0.1241 0.7398 -0.1825 0.093 Uiso 1 1 calc R . .
C23 C 0.2271(17) 0.8166(15) -0.1310(14) 0.055(4) Uani 1 1 d . . .
C24 C 0.2811(19) 0.7854(16) -0.0500(16) 0.068(5) Uani 1 1 d . . .
H24A H 0.3320 0.8407 -0.0493 0.082 Uiso 1 1 calc R . .
C25 C 0.261(2) 0.6748(19) 0.0286(18) 0.075(6) Uani 1 1 d . . .
H25A H 0.2984 0.6572 0.0816 0.090 Uiso 1 1 calc R . .
C26 C 0.383(2) 1.0964(19) -0.3382(17) 0.071(5) Uani 1 1 d . . .
H26A H 0.4523 1.1454 -0.3542 0.085 Uiso 1 1 calc R . .
C27 C 0.353(2) 0.9989(17) -0.2454(15) 0.066(5) Uani 1 1 d . . .
H27A H 0.3995 0.9821 -0.1989 0.079 Uiso 1 1 calc R . .
C28 C 0.2532(18) 0.9261(16) -0.2214(14) 0.056(4) Uani 1 1 d . . .
C29 C 0.184(2) 0.9617(18) -0.2858(17) 0.069(5) Uani 1 1 d . . .
H29A H 0.1082 0.9177 -0.2659 0.083 Uiso 1 1 calc R . .
C30 C 0.219(2) 1.0585(17) -0.3781(16) 0.064(5) Uani 1 1 d . . .
H30A H 0.1686 1.0774 -0.4220 0.077 Uiso 1 1 calc R . .
C31 C -0.428(5) 0.932(4) -0.041(4) 0.187(17) Uiso 1 1 d D . .
H31A H -0.3665 0.8908 -0.0809 0.225 Uiso 1 1 calc R . .
C32 C -0.433(4) 1.044(4) -0.104(4) 0.164(15) Uiso 1 1 d D . .
H32A H -0.3823 1.0660 -0.1804 0.197 Uiso 1 1 calc R . .
C33 C -0.502(5) 1.132(4) -0.070(4) 0.186(17) Uiso 1 1 d D . .
H33A H -0.5015 1.2113 -0.1113 0.223 Uiso 1 1 calc R . .
C34 C 0.0470(17) 1.0423(13) -0.0129(15) 0.079(6) Uiso 1 1 d D . .
H34A H 0.0965 1.0349 0.0307 0.094 Uiso 0.50 1 d PR A 1
H34B H 0.0524 1.1134 -0.0722 0.094 Uiso 0.50 1 d PR A 2
C36 C -0.026(5) 1.162(3) -0.159(4) 0.13(2) Uiso 0.50 1 d PD B 1
H36A H -0.0262 1.2361 -0.2116 0.151 Uiso 0.50 1 calc PR B 1
C35 C 0.066(4) 1.144(2) -0.115(3) 0.085(13) Uiso 0.50 1 d PD B 1
H35A H 0.1402 1.1945 -0.1486 0.102 Uiso 0.50 1 calc PR B 1
C37 C -0.120(5) 1.078(4) -0.132(4) 0.150 Uiso 0.50 1 d PD B 1
H37A H -0.1763 1.0914 -0.1698 0.180 Uiso 0.50 1 calc PR B 1
C38 C -0.126(5) 0.970(4) -0.044(5) 0.150 Uiso 0.50 1 d PD . 1
H38A H -0.1841 0.9091 -0.0259 0.180 Uiso 0.50 1 calc PR . 1

loop_
_atom_site_aniso_label
_atom_site_aniso_U_11
_atom_site_aniso_U_22
_atom_site_aniso_U_33
_atom_site_aniso_U_23
_atom_site_aniso_U_13
_atom_site_aniso_U_12
Re1 0.0756(6) 0.0544(5) 0.0574(5) -0.0251(4) -0.0224(4) 0.0193(4)
Re2 0.0695(6) 0.0611(6) 0.0512(5) -0.0246(4) -0.0210(4) 0.0161(4)
O1 0.073(10) 0.105(12) 0.096(12) -0.050(10) -0.026(8) 0.038(9)
O2 0.151(16) 0.111(14) 0.096(12) -0.076(11) -0.061(11) 0.053(12)
O3 0.122(13) 0.063(10) 0.080(10) -0.025(9) -0.040(9) 0.020(9)
O4 0.116(13) 0.097(12) 0.048(9) 0.005(9) -0.025(8) -0.017(10)
O5 0.066(10) 0.106(12) 0.089(11) -0.055(9) -0.032(8) 0.023(8)
O6 0.105(12) 0.110(12) 0.092(11) -0.074(10) -0.053(9) 0.047(9)
O7 0.059(7) 0.061(8) 0.051(7) -0.021(6) -0.015(6) 0.013(6)
O8 0.063(7) 0.062(8) 0.050(7) -0.025(6) -0.022(6) 0.011(6)
N1 0.068(10) 0.035(8) 0.053(9) -0.006(7) -0.013(7) 0.014(7)
N2 0.054(9) 0.058(10) 0.067(10) -0.020(8) -0.024(8) 0.006(8)
C1 0.075(14) 0.064(13) 0.071(13) -0.028(10) -0.018(11) 0.034(11)
C2 0.091(15) 0.052(12) 0.076(14) -0.027(11) -0.024(12) 0.013(11)
C3 0.119(18) 0.030(10) 0.044(11) 0.020(8) -0.024(11) 0.010(10)
C4 0.090(15) 0.086(16) 0.036(11) -0.001(11) -0.015(10) -0.002(12)
C5 0.028(9) 0.081(14) 0.074(13) -0.039(11) -0.016(8) 0.016(9)
C6 0.075(13) 0.059(12) 0.051(11) -0.025(9) -0.017(9) 0.012(10)
C7 0.072(12) 0.035(9) 0.056(11) -0.016(8) -0.028(9) 0.009(8)
C8 0.073(13) 0.083(14) 0.061(12) -0.041(11) -0.027(10) 0.024(11)
O9 0.070(8) 0.068(8) 0.067(8) -0.040(7) -0.030(7) 0.023(7)
C9 0.077(14) 0.079(15) 0.106(17) -0.048(13) -0.045(13) 0.011(12)
O10 0.056(7) 0.069(8) 0.060(7) -0.032(6) -0.025(6) 0.018(6)
C10 0.079(13) 0.051(11) 0.056(11) -0.023(9) -0.025(10) 0.004(10)
C11 0.067(11) 0.041(10) 0.042(9) -0.002(8) -0.020(8) 0.004(8)
C12 0.054(10) 0.053(11) 0.047(10) -0.013(8) -0.013(8) 0.009(8)
C13 0.067(12) 0.046(10) 0.041(9) -0.013(8) -0.016(8) 0.011(9)
C14 0.054(10) 0.035(9) 0.054(10) -0.005(8) -0.014(8) -0.004(7)
C15 0.081(15) 0.067(14) 0.075(14) -0.020(11) -0.028(11) 0.007(11)
C16 0.083(15) 0.066(14) 0.123(19) -0.038(13) -0.068(15) 0.011(11)
C17 0.086(17) 0.102(19) 0.100(18) -0.061(16) -0.031(14) -0.005(14)
C18 0.077(15) 0.069(13) 0.090(15) -0.042(12) -0.042(12) 0.022(11)
C19 0.070(12) 0.062(12) 0.038(9) -0.013(8) -0.024(8) 0.008(9)
C20 0.071(12) 0.048(10) 0.057(11) -0.009(9) -0.029(10) 0.008(9)
C21 0.112(18) 0.059(13) 0.078(15) -0.017(11) -0.055(14) 0.015(12)
C22 0.080(14) 0.075(15) 0.057(12) -0.019(11) -0.009(10) -0.008(12)
C23 0.056(10) 0.054(11) 0.044(10) -0.021(8) -0.006(8) 0.010(9)
C24 0.071(12) 0.050(11) 0.068(13) -0.006(10) -0.022(10) -0.007(9)
C25 0.067(13) 0.079(15) 0.087(15) -0.028(12) -0.040(11) 0.005(11)
C26 0.076(13) 0.077(14) 0.068(13) -0.032(11) -0.035(11) 0.026(11)
C27 0.078(13) 0.068(13) 0.053(11) -0.023(10) -0.031(10) 0.024(11)
C28 0.057(11) 0.055(11) 0.052(11) -0.028(9) -0.012(9) 0.016(9)
C29 0.065(12) 0.063(13) 0.075(14) -0.029(11) -0.019(11) 0.005(10)
C30 0.073(13) 0.066(13) 0.067(13) -0.036(11) -0.033(10) 0.019(11)

loop_
_atom_type_symbol
_atom_type_description
_atom_type_scat_dispersion_real
_atom_type_scat_dispersion_imag
_atom_type_scat_source
C C 0.0033 0.0016 'International Tables Vol C Tables 4.2.6.8 and 6.1.1.4'
H H 0.0000 0.0000 'International Tables Vol C Tables 4.2.6.8 and 6.1.1.4'
N N 0.0061 0.0033 'International Tables Vol C Tables 4.2.6.8 and 6.1.1.4'
O O 0.0106 0.0060 'International Tables Vol C Tables 4.2.6.8 and 6.1.1.4'
Re Re -1.0185 7.2310 'International Tables Vol C Tables 4.2.6.8 and 6.1.1.4'

loop_
_geom_angle_atom_site_label_1
_geom_angle_atom_site_label_2
_geom_angle_atom_site_label_3
_geom_angle
_geom_angle_site_symmetry_1
_geom_angle_site_symmetry_3
_geom_angle_publ_flag
C2 Re1 C3 87.3(9) . . ?
C2 Re1 C1 84.2(10) . . ?
C3 Re1 C1 90.4(10) . . ?
C2 Re1 O8 174.8(7) . . ?
C3 Re1 O8 97.8(8) . . ?
C1 Re1 O8 97.0(8) . . ?
C2 Re1 O7 96.4(8) . . ?
C3 Re1 O7 91.4(8) . . ?
C1 Re1 O7 178.1(7) . . ?
O8 Re1 O7 82.2(5) . . ?
C2 Re1 N1 94.1(8) . 2_575 ?
C3 Re1 N1 173.5(8) . 2_575 ?
C1 Re1 N1 96.1(8) . 2_575 ?
O8 Re1 N1 80.7(5) . 2_575 ?
O7 Re1 N1 82.1(5) . 2_575 ?
C6 Re2 C4 86.3(9) . . ?
C6 Re2 C5 88.5(8) . . ?
C4 Re2 C5 84.2(9) . . ?
C6 Re2 O9 175.8(7) . . ?
C4 Re2 O9 97.6(8) . . ?
C5 Re2 O9 93.5(7) . . ?
C6 Re2 O10 94.6(7) . . ?
C4 Re2 O10 100.7(8) . . ?
C5 Re2 O10 174.3(6) . . ?
O9 Re2 O10 83.1(5) . . ?
C6 Re2 N2 93.9(7) . . ?
C4 Re2 N2 178.3(8) . . ?
C5 Re2 N2 94.1(7) . . ?
O9 Re2 N2 82.3(6) . . ?
O10 Re2 N2 81.0(5) . . ?
C7 O7 Re1 131.0(12) . . ?
C13 O8 Re1 134.0(12) . . ?
C25 N1 C21 117.6(17) . . ?
C25 N1 Re1 124.1(14) . 2_575 ?
C21 N1 Re1 118.2(14) . 2_575 ?
C30 N2 C26 113.5(17) . . ?
C30 N2 Re2 123.3(12) . . ?
C26 N2 Re2 122.9(14) . . ?
O1 C1 Re1 176(2) . . ?
O2 C2 Re1 178(2) . . ?
O3 C3 Re1 174(2) . . ?
O4 C4 Re2 173(2) . . ?
O5 C5 Re2 176(2) . . ?
O6 C6 Re2 179.1(19) . . ?
O7 C7 C12 126.8(17) . . ?
O7 C7 C8 115.2(16) . . ?
C12 C7 C8 117.9(16) . . ?
C9 C8 C7 124.3(19) . . ?
C10 O9 Re2 132.7(13) . . ?
C8 C9 C10 121(2) . . ?
C20 O10 Re2 131.5(12) . . ?
O9 C10 C9 116.7(18) . . ?
O9 C10 C11 126.0(17) . . ?
C9 C10 C11 117.3(18) . . ?
C20 C11 C10 120.6(17) . . ?
C20 C11 C12 118.6(17) . . ?
C10 C11 C12 120.8(17) . . ?
C13 C12 C7 121.0(16) . . ?
C13 C12 C11 120.8(17) . . ?
C7 C12 C11 118.1(16) . . ?
O8 C13 C12 124.7(17) . . ?
O8 C13 C14 116.7(16) . . ?
C12 C13 C14 118.6(16) . . ?
C19 C14 C15 120.3(18) . . ?
C19 C14 C13 120.3(16) . . ?
C15 C14 C13 119.4(17) . . ?
C16 C15 C14 120(2) . . ?
C15 C16 C17 121(2) . . ?
C18 C17 C16 117(2) . . ?
C17 C18 C19 125(2) . . ?
C14 C19 C18 117.0(18) . . ?
C14 C19 C20 120.6(17) . . ?
C18 C19 C20 122.4(18) . . ?
O10 C20 C11 125.9(18) . . ?
O10 C20 C19 113.6(17) . . ?
C11 C20 C19 120.5(17) . . ?
N1 C21 C22 122(2) . . ?
C21 C22 C23 121(2) . . ?
C22 C23 C24 114.8(17) . . ?
C22 C23 C28 120.3(18) . . ?
C24 C23 C28 124.3(18) . . ?
C25 C24 C23 120.9(19) . . ?
N1 C25 C24 123.1(19) . . ?
C27 C26 N2 125(2) . . ?
C26 C27 C28 118.2(19) . . ?
C29 C28 C27 117.2(18) . . ?
C29 C28 C23 122.9(19) . . ?
C27 C28 C23 120.0(17) . . ?
C28 C29 C30 122(2) . . ?
N2 C30 C29 123.3(18) . . ?
C32 C31 C33 131(5) . 2_475 ?
C31 C32 C33 129(4) . . ?
C32 C33 C31 99(4) . 2_475 ?
C38 C34 C34 124(2) 2_575 2_575 ?
C38 C34 C35 120.1(19) 2_575 . ?
C34 C34 C35 115.2(17) 2_575 . ?
C35 C36 C37 124(2) . . ?
C36 C35 C34 118(2) . . ?
C36 C37 C38 117(2) . . ?
C34 C38 C37 119(2) 2_575 . ?

loop_
_geom_bond_atom_site_label_1
_geom_bond_atom_site_label_2
_geom_bond_distance
_geom_bond_site_symmetry_2
_geom_bond_publ_flag
Re1 C2 1.89(2) . ?
Re1 C3 1.924(17) . ?
Re1 C1 1.92(2) . ?
Re1 O8 2.083(12) . ?
Re1 O7 2.116(12) . ?
Re1 N1 2.213(14) 2_575 ?
Re2 C6 1.892(19) . ?
Re2 C4 1.95(2) . ?
Re2 C5 1.965(17) . ?
Re2 O9 2.077(12) . ?
Re2 O10 2.108(12) . ?
Re2 N2 2.185(16) . ?
O1 C1 1.15(2) . ?
O2 C2 1.17(3) . ?
O3 C3 1.12(2) . ?
O4 C4 1.14(2) . ?
O5 C5 1.08(2) . ?
O6 C6 1.19(2) . ?
O7 C7 1.27(2) . ?
O8 C13 1.28(2) . ?
N1 C25 1.34(2) . ?
N1 C21 1.36(3) . ?
N1 Re1 2.213(14) 2_575 ?
N2 C30 1.35(2) . ?
N2 C26 1.38(2) . ?
C7 C12 1.43(3) . ?
C7 C8 1.45(3) . ?
C8 C9 1.34(3) . ?
O9 C10 1.27(2) . ?
C9 C10 1.44(3) . ?
O10 C20 1.29(2) . ?
C10 C11 1.46(3) . ?
C11 C20 1.41(3) . ?
C11 C12 1.48(3) . ?
C12 C13 1.41(3) . ?
C13 C14 1.49(2) . ?
C14 C19 1.38(2) . ?
C14 C15 1.39(3) . ?
C15 C16 1.36(3) . ?
C16 C17 1.41(3) . ?
C17 C18 1.33(3) . ?
C18 C19 1.39(3) . ?
C19 C20 1.46(3) . ?
C21 C22 1.40(3) . ?
C22 C23 1.41(3) . ?
C23 C24 1.42(3) . ?
C23 C28 1.45(2) . ?
C24 C25 1.39(3) . ?
C26 C27 1.37(3) . ?
C27 C28 1.38(3) . ?
C28 C29 1.36(3) . ?
C29 C30 1.36(3) . ?
C31 C32 1.37(3) . ?
C31 C33 1.40(2) 2_475 ?
C32 C33 1.40(3) . ?
C33 C31 1.40(2) 2_475 ?
C34 C38 1.39(2) 2_575 ?
C34 C34 1.42(2) 2_575 ?
C34 C35 1.48(2) . ?
C36 C35 1.38(2) . ?
C36 C37 1.42(2) . ?
C37 C38 1.44(3) . ?
C38 C34 1.39(2) 2_575 ?
